data_1530312
loop_
_publ_author_name
'Louer, M.'
'Louer, D.'

_publ_section_title
;
 Syntheses et structures cristallines de Cs3 M I4 N O3 (M= Zn, Co, Cd): Un
 exemple de substitution selective
;
_journal_name_full 'Journal of Solid State Chemistry'
_journal_page_first 272
_journal_page_last 279
_journal_volume 65
_journal_year 1986
_chemical_formula_sum 'Cs3 I4 N O3 Zn'
_chemical_name_systematic 'Cs3 Zn I4 (N O3)'
_space_group_IT_number 62
_symmetry_space_group_name_Hall '-P 2ac 2n'
_symmetry_space_group_name_H-M 'P n m a'
_cell_angle_alpha 90
_cell_angle_beta 90
_cell_angle_gamma 90
_cell_formula_units_Z 4
_cell_length_a 10.114
_cell_length_b 11.601
_cell_length_c 14.29
_cell_volume 1676.682
_citation_journal_id_ASTM JSSCBI
_cod_data_source_file Louer_JSSCBI_1986_1306.cif
_cod_data_source_block Cs3I4N1O3Zn1
_cod_original_formula_sum 'Cs3 I4 N1 O3 Zn1'
_cod_database_code 1530312

loop_
_symmetry_equiv_pos_as_xyz
x,y,z
-x+1/2,-y,z+1/2
x+1/2,-y+1/2,-z+1/2
-x,y+1/2,-z
-x,-y,-z
x-1/2,y,-z-1/2
-x-1/2,y-1/2,z-1/2
x,-y-1/2,z

loop_
_atom_site_label
_atom_site_type_symbol
_atom_site_fract_x
_atom_site_fract_y
_atom_site_fract_z
_atom_site_occupancy
_atom_site_U_iso_or_equiv
Zn1 Zn+2 0.176 0.25 0.099 1 0.0
N1 N+5 0.676 0.75 0.2322 1 0.0
Cs1 Cs+1 0.5773 0.25 0.9482 1 0.0
O2 O-2 0.622 0.665 0.214 1 0.0
I3 I-1 0.125 0.25 0.2781 1 0.0
I1 I-1 0.3016 0.0613 0.05665 1 0.0
O1 O-2 0.791 0.75 0.253 1 0.0
Cs2 Cs+1 -0.0983 -0.0114 0.18004 1 0.0
I2 I-1 -0.0427 0.25 -0.0018 1 0.0
